data_1529256
loop_
_publ_author_name
'Jin, An'
'Wu, Wen-Ming'
'Yu, Heng-Yi'
'Zhou, Ming'
'Liu, Ye'
'Tian, Tian'
'Ruan, Han-Li'

_publ_section_title
;
 Bisabolane-Type Sesquiterpenoids from the Whole Plant of Parasenecio
 rubescens.
;
_journal_issue 8
_journal_name_full 'Journal of natural products'
_journal_page_first 2057
_journal_page_last 2066
_journal_paper_doi 10.1021/acs.jnatprod.5b00380
_journal_volume 78
_journal_year 2015
_chemical_formula_sum 'C27 H42 O11'
_chemical_formula_weight 542.61
_chemical_name_systematic
; 
 ? 
;
_space_group_IT_number 19
_symmetry_cell_setting orthorhombic
_symmetry_space_group_name_Hall 'P 2ac 2ab'
_symmetry_space_group_name_H-M 'P 21 21 21'
_atom_sites_solution_hydrogens geom
_atom_sites_solution_primary direct
_atom_sites_solution_secondary difmap
_audit_creation_method SHELXL-97
_cell_angle_alpha 90.00
_cell_angle_beta 90.00
_cell_angle_gamma 90.00
_cell_formula_units_Z 4
_cell_length_a 10.5266(2)
_cell_length_b 14.2874(2)
_cell_length_c 18.9078(3)
_cell_measurement_reflns_used 9945
_cell_measurement_temperature 100(2)
_cell_measurement_theta_max 70.96
_cell_measurement_theta_min 2.34
_cell_volume 2843.69(8)
_computing_cell_refinement 'Bruker SAINT'
_computing_data_collection 'Bruker APEX2'
_computing_data_reduction 'Bruker SAINT'
_computing_molecular_graphics 'Bruker SHELXTL'
_computing_publication_material 'Bruker SHELXTL'
_computing_structure_refinement 'SHELXL-97 (Sheldrick, 1997)'
_computing_structure_solution 'SHELXS-97 (Sheldrick, 1990)'
_diffrn_ambient_temperature 100(2)
_diffrn_measured_fraction_theta_full 0.966
_diffrn_measured_fraction_theta_max 0.966
_diffrn_measurement_device_type 'Bruker APEX-II CCD'
_diffrn_measurement_method '\f and \w scans'
_diffrn_radiation_monochromator graphite
_diffrn_radiation_source 'fine-focus sealed tube'
_diffrn_radiation_type CuK\a
_diffrn_radiation_wavelength 1.54178
_diffrn_reflns_av_R_equivalents 0.0210
_diffrn_reflns_av_sigmaI/netI 0.0174
_diffrn_reflns_limit_h_max 11
_diffrn_reflns_limit_h_min -11
_diffrn_reflns_limit_k_max 17
_diffrn_reflns_limit_k_min -16
_diffrn_reflns_limit_l_max 22
_diffrn_reflns_limit_l_min -22
_diffrn_reflns_number 18594
_diffrn_reflns_theta_full 67.49
_diffrn_reflns_theta_max 67.49
_diffrn_reflns_theta_min 3.88
_diffrn_standards_number 0
_exptl_absorpt_coefficient_mu 0.816
_exptl_absorpt_correction_T_max 0.8539
_exptl_absorpt_correction_T_min 0.8539
_exptl_absorpt_correction_type none
_exptl_crystal_density_diffrn 1.267
_exptl_crystal_density_meas 0
_exptl_crystal_density_method 'not measured'
_exptl_crystal_F_000 1168
_exptl_crystal_size_max 0.20
_exptl_crystal_size_mid 0.20
_exptl_crystal_size_min 0.20
_refine_diff_density_max 0.298
_refine_diff_density_min -0.377
_refine_diff_density_rms 0.034
_refine_ls_abs_structure_details 'Flack H D (1983), Acta Cryst. A39, 876-881'
_refine_ls_abs_structure_Flack 0.03(13)
_refine_ls_extinction_coef 0.00054(8)
_refine_ls_extinction_expression Fc^*^=kFc[1+0.001xFc^2^\l^3^/sin(2\q)]^-1/4^
_refine_ls_extinction_method SHELXL
_refine_ls_goodness_of_fit_ref 1.050
_refine_ls_hydrogen_treatment mixed
_refine_ls_matrix_type full
_refine_ls_number_parameters 378
_refine_ls_number_reflns 4884
_refine_ls_number_restraints 8
_refine_ls_restrained_S_all 1.119
_refine_ls_R_factor_all 0.0292
_refine_ls_R_factor_gt 0.0290
_refine_ls_shift/su_max 0.004
_refine_ls_shift/su_mean 0.000
_refine_ls_structure_factor_coef Fsqd
_refine_ls_weighting_details 'calc w=1/[\s^2^(Fo^2^)+(0.0343P)^2^+1.0064P] where P=(Fo^2^+2Fc^2^)/3'
_refine_ls_weighting_scheme calc
_refine_ls_wR_factor_gt 0.0743
_refine_ls_wR_factor_ref 0.0744
_reflns_number_gt 4851
_reflns_number_total 4884
_reflns_threshold_expression >2sigma(I)
_cod_data_source_file np5b00380_si_002.cif
_cod_data_source_block g:\150105d\work\cu_150105d_0m
_cod_depositor_comments
;
The following automatic conversions were performed:

'_symmetry_cell_setting' value 'Orthorhombic' changed to
'orthorhombic' according to
/usr/data/users/saulius/crontab/automatic-downloads/rss-feeds/ACS/lib/dictionaries/cif_core.dic
dictionary named 'cif_core.dic' version 2.4.2 from 2011-04-26.

Automatic conversion script
Id: cif_fix_values 3271 2015-04-21 07:52:19Z andrius 

 Adding full bibliography for 1529256.cif.
;
_cod_original_sg_symbol_H-M P2(1)2(1)2(1)
_cod_database_code 1529256

loop_
_symmetry_equiv_pos_as_xyz
'x, y, z'
'x+1/2, -y+1/2, -z'
'-x, y+1/2, -z+1/2'
'-x+1/2, -y, z+1/2'

loop_
_atom_site_label
_atom_site_type_symbol
_atom_site_fract_x
_atom_site_fract_y
_atom_site_fract_z
_atom_site_U_iso_or_equiv
_atom_site_adp_type
_atom_site_occupancy
_atom_site_symmetry_multiplicity
_atom_site_calc_flag
_atom_site_refinement_flags
_atom_site_disorder_assembly
_atom_site_disorder_group
C1 C 0.54556(15) 0.47349(10) 0.75481(8) 0.0183(3) Uani 1 1 d . . .
H1A H 0.5137 0.4795 0.7052 0.022 Uiso 1 1 calc R . .
C2 C 0.43314(16) 0.48430(10) 0.80567(8) 0.0184(3) Uani 1 1 d . . .
H2 H 0.3883 0.5444 0.7950 0.022 Uiso 1 1 calc R . .
C3 C 0.33751(16) 0.40285(11) 0.79928(8) 0.0190(3) Uani 1 1 d . . .
C4 C 0.40136(16) 0.30628(11) 0.79832(8) 0.0181(3) Uani 1 1 d . . .
H4A H 0.3370 0.2580 0.7848 0.022 Uiso 1 1 calc R . .
C5 C 0.51308(16) 0.30080(10) 0.74763(8) 0.0185(3) Uani 1 1 d . . .
H5 H 0.4812 0.3083 0.6981 0.022 Uiso 1 1 calc R . .
C6 C 0.61053(15) 0.37807(10) 0.76311(8) 0.0172(3) Uani 1 1 d . . .
H6 H 0.6388 0.3715 0.8134 0.021 Uiso 1 1 calc R . .
C7 C 0.72709(16) 0.37091(10) 0.71571(8) 0.0193(3) Uani 1 1 d . . .
C8 C 0.85559(16) 0.37522(11) 0.75090(8) 0.0204(3) Uani 1 1 d . . .
H8A H 0.9218 0.3759 0.7130 0.024 Uiso 1 1 calc R . .
C9 C 0.88436(16) 0.29319(11) 0.80054(8) 0.0207(3) Uani 1 1 d . . .
H9A H 0.9682 0.3039 0.8228 0.025 Uiso 1 1 calc R . .
H9B H 0.8200 0.2926 0.8387 0.025 Uiso 1 1 calc R . .
C10 C 0.88562(16) 0.19748(11) 0.76515(9) 0.0200(3) Uani 1 1 d . . .
H10 H 0.7994 0.1844 0.7453 0.024 Uiso 1 1 calc R . .
C11 C 0.92532(16) 0.11559(11) 0.81296(9) 0.0227(4) Uani 1 1 d . . .
C12 C 1.06040(19) 0.12462(13) 0.84022(10) 0.0319(4) Uani 1 1 d . . .
H12A H 1.0837 0.0678 0.8661 0.048 Uiso 1 1 calc R . .
H12B H 1.0662 0.1788 0.8719 0.048 Uiso 1 1 calc R . .
H12C H 1.1185 0.1332 0.8002 0.048 Uiso 1 1 calc R . .
C13 C 0.8310(2) 0.10507(13) 0.87328(10) 0.0315(4) Uani 1 1 d . . .
H13A H 0.7443 0.1083 0.8546 0.047 Uiso 1 1 calc R . .
H13B H 0.8440 0.1556 0.9076 0.047 Uiso 1 1 calc R . .
H13C H 0.8440 0.0445 0.8965 0.047 Uiso 1 1 calc R . .
C14 C 0.71857(19) 0.36353(13) 0.64660(9) 0.0297(4) Uani 1 1 d . . .
H14A H 0.7935 0.3609 0.6186 0.036 Uiso 1 1 calc R . .
H14B H 0.6375 0.3608 0.6246 0.036 Uiso 1 1 calc R . .
C15 C 0.23587(17) 0.40786(12) 0.85618(9) 0.0234(4) Uani 1 1 d . . .
H15A H 0.1931 0.4687 0.8538 0.035 Uiso 1 1 calc R . .
H15B H 0.2753 0.4003 0.9028 0.035 Uiso 1 1 calc R . .
H15C H 0.1736 0.3578 0.8486 0.035 Uiso 1 1 calc R . .
C1A C 0.49169(17) 0.57219(11) 0.90862(9) 0.0214(3) Uani 1 1 d . . .
C2A C 0.5398(2) 0.56277(13) 0.98305(9) 0.0339(4) Uani 1 1 d . . .
H2A1 H 0.6326 0.5680 0.9833 0.051 Uiso 1 1 calc R . .
H2A2 H 0.5149 0.5017 1.0021 0.051 Uiso 1 1 calc R . .
H2A3 H 0.5033 0.6125 1.0124 0.051 Uiso 1 1 calc R . .
C1B C 0.43039(16) 0.19924(11) 0.89442(8) 0.0189(3) Uani 1 1 d . . .
C2B C 0.49524(17) 0.18961(12) 0.96418(9) 0.0222(4) Uani 1 1 d . . .
C3B C 0.45816(18) 0.12557(12) 1.01131(9) 0.0279(4) Uani 1 1 d . . .
H3B H 0.5075 0.1225 1.0533 0.033 Uiso 1 1 calc R . .
C4B C 0.3504(2) 0.05827(13) 1.00727(10) 0.0355(5) Uani 1 1 d . . .
H4B1 H 0.2895 0.0795 0.9715 0.053 Uiso 1 1 calc R . .
H4B2 H 0.3082 0.0547 1.0534 0.053 Uiso 1 1 calc R . .
H4B3 H 0.3826 -0.0037 0.9943 0.053 Uiso 1 1 calc R . .
C5B C 0.60253(18) 0.25712(13) 0.97871(9) 0.0276(4) Uani 1 1 d . . .
H5B1 H 0.5680 0.3202 0.9854 0.041 Uiso 1 1 calc R . .
H5B2 H 0.6615 0.2572 0.9386 0.041 Uiso 1 1 calc R . .
H5B3 H 0.6477 0.2378 1.0216 0.041 Uiso 1 1 calc R . .
C1C C 0.9414(2) 0.17215(12) 0.64352(10) 0.0376(5) Uani 1 1 d D . .
C2C C 1.0551(3) 0.18671(18) 0.59425(14) 0.0349(7) Uani 0.754(3) 1 d PD A 1
C3C C 1.0378(3) 0.1821(2) 0.52469(14) 0.0398(8) Uani 0.754(3) 1 d PD A 1
H3C H 1.1105 0.1949 0.4965 0.048 Uiso 0.754(3) 1 calc PR A 1
C4C C 0.9187(4) 0.1595(3) 0.48528(17) 0.0577(12) Uani 0.754(3) 1 d PD A 1
H4C1 H 0.9140 0.0918 0.4772 0.087 Uiso 0.754(3) 1 calc PR A 1
H4C2 H 0.9189 0.1922 0.4397 0.087 Uiso 0.754(3) 1 calc PR A 1
H4C3 H 0.8450 0.1797 0.5131 0.087 Uiso 0.754(3) 1 calc PR A 1
C5C C 1.1856(3) 0.2090(2) 0.62505(15) 0.0418(7) Uani 0.754(3) 1 d PD A 1
H5C1 H 1.2475 0.2150 0.5866 0.063 Uiso 0.754(3) 1 calc PR A 1
H5C2 H 1.2118 0.1583 0.6568 0.063 Uiso 0.754(3) 1 calc PR A 1
H5C3 H 1.1814 0.2678 0.6515 0.063 Uiso 0.754(3) 1 calc PR A 1
C2D C 1.0019(10) 0.1967(6) 0.5761(4) 0.0349(7) Uani 0.246(3) 1 d PD A 2
C3D C 0.9625(12) 0.1667(7) 0.5117(5) 0.0398(8) Uani 0.246(3) 1 d PD A 2
H3D H 1.0182 0.1824 0.4740 0.048 Uiso 0.246(3) 1 calc PR A 2
C4D C 0.8478(12) 0.1138(7) 0.4895(5) 0.049(3) Uani 0.246(3) 1 d PD A 2
H4D1 H 0.8500 0.0510 0.5104 0.073 Uiso 0.246(3) 1 calc PR A 2
H4D2 H 0.8462 0.1088 0.4379 0.073 Uiso 0.246(3) 1 calc PR A 2
H4D3 H 0.7715 0.1467 0.5058 0.073 Uiso 0.246(3) 1 calc PR A 2
C5D C 1.1359(9) 0.2520(6) 0.5984(5) 0.0418(7) Uani 0.246(3) 1 d PD A 2
H5D1 H 1.1967 0.2481 0.5593 0.063 Uiso 0.246(3) 1 calc PR A 2
H5D2 H 1.1724 0.2226 0.6406 0.063 Uiso 0.246(3) 1 calc PR A 2
H5D3 H 1.1172 0.3179 0.6085 0.063 Uiso 0.246(3) 1 calc PR A 2
O1 O 0.63660(11) 0.54610(7) 0.76767(6) 0.0212(2) Uani 1 1 d . . .
H1 H 0.6321 0.5862 0.7353 0.032 Uiso 1 1 calc R . .
O2 O 0.48124(11) 0.48792(7) 0.87760(6) 0.0192(2) Uani 1 1 d . . .
O3 O 0.46624(13) 0.64576(8) 0.88157(6) 0.0282(3) Uani 1 1 d . . .
O4 O 0.28451(11) 0.40944(8) 0.73001(6) 0.0220(3) Uani 1 1 d . . .
H4 H 0.2256 0.4491 0.7300 0.033 Uiso 1 1 calc R . .
O5 O 0.44815(11) 0.28582(7) 0.86863(5) 0.0185(2) Uani 1 1 d . . .
O6 O 0.37005(12) 0.13871(8) 0.86480(6) 0.0242(3) Uani 1 1 d . . .
O7 O 0.57016(11) 0.21116(7) 0.75466(6) 0.0207(2) Uani 1 1 d . . .
H7 H 0.5751 0.1856 0.7147 0.031 Uiso 1 1 calc R . .
O8 O 0.86933(11) 0.45995(8) 0.79235(6) 0.0230(3) Uani 1 1 d . . .
H8 H 0.8065 0.4950 0.7853 0.035 Uiso 1 1 calc R . .
O9 O 0.91428(11) 0.03130(8) 0.77211(6) 0.0240(3) Uani 1 1 d . . .
H9 H 0.9813 0.0229 0.7489 0.036 Uiso 1 1 calc R . .
O10 O 0.97642(12) 0.20269(8) 0.70744(6) 0.0284(3) Uani 1 1 d . A .
O11 O 0.83869(18) 0.13738(10) 0.63180(7) 0.0463(4) Uani 1 1 d . A .

loop_
_atom_site_aniso_label
_atom_site_aniso_U_11
_atom_site_aniso_U_22
_atom_site_aniso_U_33
_atom_site_aniso_U_23
_atom_site_aniso_U_13
_atom_site_aniso_U_12
C1 0.0203(9) 0.0154(7) 0.0193(7) 0.0004(6) -0.0013(6) -0.0005(6)
C2 0.0210(9) 0.0150(7) 0.0191(7) 0.0011(6) -0.0025(6) 0.0014(6)
C3 0.0200(9) 0.0173(8) 0.0197(8) 0.0004(6) -0.0013(6) 0.0009(6)
C4 0.0200(9) 0.0163(7) 0.0181(7) 0.0007(6) -0.0037(6) -0.0018(6)
C5 0.0205(9) 0.0157(7) 0.0193(7) -0.0005(6) -0.0028(6) 0.0014(6)
C6 0.0185(8) 0.0156(7) 0.0176(7) 0.0002(6) 0.0001(6) -0.0004(6)
C7 0.0217(9) 0.0128(7) 0.0233(8) 0.0009(6) 0.0023(6) 0.0000(6)
C8 0.0195(9) 0.0175(8) 0.0241(8) -0.0031(6) 0.0048(6) -0.0024(6)
C9 0.0164(9) 0.0212(8) 0.0246(8) -0.0028(7) -0.0010(7) -0.0006(6)
C10 0.0158(8) 0.0205(8) 0.0237(8) -0.0019(7) 0.0036(6) -0.0005(6)
C11 0.0216(9) 0.0192(8) 0.0273(8) -0.0031(7) 0.0004(7) 0.0011(7)
C12 0.0284(11) 0.0240(9) 0.0433(10) -0.0048(8) -0.0129(8) 0.0039(8)
C13 0.0410(12) 0.0245(9) 0.0290(9) 0.0043(8) 0.0069(8) 0.0035(8)
C14 0.0277(10) 0.0365(10) 0.0250(9) 0.0007(8) 0.0042(7) 0.0005(8)
C15 0.0191(9) 0.0216(8) 0.0294(9) 0.0005(7) 0.0019(7) 0.0002(6)
C1A 0.0206(9) 0.0191(8) 0.0243(8) -0.0013(7) 0.0004(6) 0.0002(6)
C2A 0.0485(13) 0.0262(9) 0.0272(9) -0.0031(7) -0.0067(8) 0.0041(8)
C1B 0.0168(9) 0.0168(7) 0.0231(8) 0.0002(6) 0.0052(6) 0.0019(6)
C2B 0.0235(9) 0.0203(8) 0.0227(8) -0.0013(6) 0.0010(7) 0.0069(6)
C3B 0.0324(11) 0.0266(9) 0.0247(8) 0.0012(7) -0.0025(7) 0.0059(8)
C4B 0.0430(13) 0.0308(10) 0.0327(10) 0.0093(8) 0.0033(8) -0.0016(8)
C5B 0.0267(11) 0.0313(9) 0.0249(8) 0.0007(7) -0.0056(7) 0.0015(7)
C1C 0.0672(16) 0.0170(8) 0.0284(10) -0.0018(7) 0.0064(10) 0.0009(9)
C2C 0.062(2) 0.0201(11) 0.0221(13) 0.0053(10) 0.0023(13) 0.0180(14)
C3C 0.056(2) 0.0344(13) 0.0293(13) 0.0012(10) 0.0063(15) 0.0085(15)
C4C 0.056(3) 0.087(3) 0.0301(17) 0.0037(17) -0.0092(16) 0.020(2)
C5C 0.0460(18) 0.0391(16) 0.0402(16) 0.0035(12) 0.0187(13) -0.0057(13)
C2D 0.062(2) 0.0201(11) 0.0221(13) 0.0053(10) 0.0023(13) 0.0180(14)
C3D 0.056(2) 0.0344(13) 0.0293(13) 0.0012(10) 0.0063(15) 0.0085(15)
C4D 0.074(8) 0.036(5) 0.037(5) 0.002(4) 0.002(5) -0.014(5)
C5D 0.0460(18) 0.0391(16) 0.0402(16) 0.0035(12) 0.0187(13) -0.0057(13)
O1 0.0235(6) 0.0140(5) 0.0262(6) 0.0022(4) -0.0001(5) -0.0025(5)
O2 0.0226(6) 0.0162(5) 0.0188(5) -0.0006(4) -0.0020(4) 0.0003(4)
O3 0.0391(8) 0.0188(6) 0.0267(6) -0.0015(5) -0.0044(5) 0.0026(5)
O4 0.0202(7) 0.0207(6) 0.0251(6) -0.0003(5) -0.0054(5) 0.0050(4)
O5 0.0208(6) 0.0157(5) 0.0191(5) 0.0011(4) -0.0023(5) -0.0003(4)
O6 0.0281(7) 0.0194(6) 0.0250(6) 0.0019(5) -0.0003(5) -0.0047(5)
O7 0.0233(6) 0.0144(5) 0.0245(6) -0.0012(4) -0.0006(5) 0.0027(4)
O8 0.0210(6) 0.0170(5) 0.0310(6) -0.0028(5) 0.0011(5) -0.0005(5)
O9 0.0185(6) 0.0189(5) 0.0346(7) -0.0040(5) 0.0021(5) -0.0007(5)
O10 0.0340(8) 0.0209(6) 0.0301(6) -0.0026(5) 0.0124(5) -0.0004(5)
O11 0.0784(12) 0.0333(8) 0.0272(7) -0.0042(6) -0.0087(7) 0.0010(8)

loop_
_atom_type_symbol
_atom_type_description
_atom_type_scat_dispersion_real
_atom_type_scat_dispersion_imag
_atom_type_scat_source
C C 0.0181 0.0091 'International Tables Vol C Tables 4.2.6.8 and 6.1.1.4'
H H 0.0000 0.0000 'International Tables Vol C Tables 4.2.6.8 and 6.1.1.4'
O O 0.0492 0.0322 'International Tables Vol C Tables 4.2.6.8 and 6.1.1.4'

loop_
_geom_angle_atom_site_label_1
_geom_angle_atom_site_label_2
_geom_angle_atom_site_label_3
_geom_angle
O1 C1 C2 109.69(12)
O1 C1 C6 109.15(12)
C2 C1 C6 111.70(12)
O1 C1 H1A 108.7
C2 C1 H1A 108.7
C6 C1 H1A 108.7
O2 C2 C1 108.78(13)
O2 C2 C3 109.13(12)
C1 C2 C3 112.24(12)
O2 C2 H2 108.9
C1 C2 H2 108.9
C3 C2 H2 108.9
O4 C3 C15 111.82(13)
O4 C3 C4 102.69(12)
C15 C3 C4 111.05(13)
O4 C3 C2 106.10(12)
C15 C3 C2 111.61(13)
C4 C3 C2 113.14(13)
O5 C4 C5 107.79(13)
O5 C4 C3 108.65(12)
C5 C4 C3 113.13(13)
O5 C4 H4A 109.1
C5 C4 H4A 109.1
C3 C4 H4A 109.1
O7 C5 C4 108.35(12)
O7 C5 C6 110.35(13)
C4 C5 C6 111.09(12)
O7 C5 H5 109.0
C4 C5 H5 109.0
C6 C5 H5 109.0
C7 C6 C1 111.03(13)
C7 C6 C5 112.20(13)
C1 C6 C5 108.77(12)
C7 C6 H6 108.2
C1 C6 H6 108.2
C5 C6 H6 108.2
C14 C7 C8 120.20(16)
C14 C7 C6 122.39(16)
C8 C7 C6 117.39(13)
O8 C8 C7 111.23(13)
O8 C8 C9 106.74(12)
C7 C8 C9 114.60(13)
O8 C8 H8A 108.0
C7 C8 H8A 108.0
C9 C8 H8A 108.0
C10 C9 C8 114.81(13)
C10 C9 H9A 108.6
C8 C9 H9A 108.6
C10 C9 H9B 108.6
C8 C9 H9B 108.6
H9A C9 H9B 107.5
O10 C10 C9 106.85(13)
O10 C10 C11 107.58(13)
C9 C10 C11 115.32(13)
O10 C10 H10 109.0
C9 C10 H10 109.0
C11 C10 H10 109.0
O9 C11 C12 109.26(13)
O9 C11 C13 105.55(13)
C12 C11 C13 111.43(15)
O9 C11 C10 107.48(13)
C12 C11 C10 112.94(15)
C13 C11 C10 109.83(14)
C11 C12 H12A 109.5
C11 C12 H12B 109.5
H12A C12 H12B 109.5
C11 C12 H12C 109.5
H12A C12 H12C 109.5
H12B C12 H12C 109.5
C11 C13 H13A 109.5
C11 C13 H13B 109.5
H13A C13 H13B 109.5
C11 C13 H13C 109.5
H13A C13 H13C 109.5
H13B C13 H13C 109.5
C7 C14 H14A 120.0
C7 C14 H14B 120.0
H14A C14 H14B 120.0
C3 C15 H15A 109.5
C3 C15 H15B 109.5
H15A C15 H15B 109.5
C3 C15 H15C 109.5
H15A C15 H15C 109.5
H15B C15 H15C 109.5
O3 C1A O2 125.50(15)
O3 C1A C2A 123.62(15)
O2 C1A C2A 110.88(14)
C1A C2A H2A1 109.5
C1A C2A H2A2 109.5
H2A1 C2A H2A2 109.5
C1A C2A H2A3 109.5
H2A1 C2A H2A3 109.5
H2A2 C2A H2A3 109.5
O6 C1B O5 124.28(15)
O6 C1B C2B 125.69(15)
O5 C1B C2B 110.02(14)
C3B C2B C1B 121.29(17)
C3B C2B C5B 122.32(16)
C1B C2B C5B 116.37(14)
C2B C3B C4B 129.12(17)
C2B C3B H3B 115.4
C4B C3B H3B 115.4
C3B C4B H4B1 109.5
C3B C4B H4B2 109.5
H4B1 C4B H4B2 109.5
C3B C4B H4B3 109.5
H4B1 C4B H4B3 109.5
H4B2 C4B H4B3 109.5
C2B C5B H5B1 109.5
C2B C5B H5B2 109.5
H5B1 C5B H5B2 109.5
C2B C5B H5B3 109.5
H5B1 C5B H5B3 109.5
H5B2 C5B H5B3 109.5
O11 C1C O10 123.09(19)
O11 C1C C2D 109.1(5)
O10 C1C C2D 126.0(4)
O11 C1C C2C 130.0(2)
O10 C1C C2C 106.9(2)
C2D C1C C2C 25.8(4)
C3C C2C C5C 120.7(3)
C3C C2C C1C 119.2(3)
C5C C2C C1C 120.0(2)
C2C C3C C4C 128.2(3)
C2C C3C H3C 115.9
C4C C3C H3C 115.9
C3D C2D C1C 124.9(9)
C3D C2D C5D 129.4(8)
C1C C2D C5D 105.1(6)
C2D C3D C4D 131.6(9)
C2D C3D H3D 114.2
C4D C3D H3D 114.2
C3D C4D H4D1 109.5
C3D C4D H4D2 109.5
H4D1 C4D H4D2 109.5
C3D C4D H4D3 109.5
H4D1 C4D H4D3 109.5
H4D2 C4D H4D3 109.5
C2D C5D H5D1 109.5
C2D C5D H5D2 109.5
H5D1 C5D H5D2 109.5
C2D C5D H5D3 109.5
H5D1 C5D H5D3 109.5
H5D2 C5D H5D3 109.5
C1 O1 H1 109.5
C1A O2 C2 117.99(12)
C3 O4 H4 109.5
C1B O5 C4 118.18(12)
C5 O7 H7 109.5
C8 O8 H8 109.5
C11 O9 H9 109.5
C1C O10 C10 118.74(15)

loop_
_geom_bond_atom_site_label_1
_geom_bond_atom_site_label_2
_geom_bond_distance
C1 O1 1.4330(18)
C1 C2 1.533(2)
C1 C6 1.533(2)
C1 H1A 1.0000
C2 O2 1.4520(18)
C2 C3 1.543(2)
C2 H2 1.0000
C3 O4 1.4266(19)
C3 C15 1.519(2)
C3 C4 1.535(2)
C4 O5 1.4474(18)
C4 C5 1.519(2)
C4 H4A 1.0000
C5 O7 1.4208(18)
C5 C6 1.535(2)
C5 H5 1.0000
C6 C7 1.523(2)
C6 H6 1.0000
C7 C14 1.314(2)
C7 C8 1.509(2)
C8 O8 1.4494(19)
C8 C9 1.532(2)
C8 H8A 1.0000
C9 C10 1.522(2)
C9 H9A 0.9900
C9 H9B 0.9900
C10 O10 1.4525(19)
C10 C11 1.536(2)
C10 H10 1.0000
C11 O9 1.4354(19)
C11 C12 1.518(3)
C11 C13 1.519(2)
C12 H12A 0.9800
C12 H12B 0.9800
C12 H12C 0.9800
C13 H13A 0.9800
C13 H13B 0.9800
C13 H13C 0.9800
C14 H14A 0.9500
C14 H14B 0.9500
C15 H15A 0.9800
C15 H15B 0.9800
C15 H15C 0.9800
C1A O3 1.199(2)
C1A O2 1.3439(19)
C1A C2A 1.502(2)
C2A H2A1 0.9800
C2A H2A2 0.9800
C2A H2A3 0.9800
C1B O6 1.210(2)
C1B O5 1.3427(19)
C1B C2B 1.492(2)
C2B C3B 1.336(3)
C2B C5B 1.510(3)
C3B C4B 1.489(3)
C3B H3B 0.9500
C4B H4B1 0.9800
C4B H4B2 0.9800
C4B H4B3 0.9800
C5B H5B1 0.9800
C5B H5B2 0.9800
C5B H5B3 0.9800
C1C O11 1.210(3)
C1C O10 1.337(2)
C1C C2D 1.467(8)
C1C C2C 1.531(4)
C2C C3C 1.329(4)
C2C C5C 1.526(4)
C3C C4C 1.494(5)
C3C H3C 0.9500
C4C H4C1 0.9800
C4C H4C2 0.9800
C4C H4C3 0.9800
C5C H5C1 0.9800
C5C H5C2 0.9800
C5C H5C3 0.9800
C2D C3D 1.355(9)
C2D C5D 1.671(14)
C3D C4D 1.485(9)
C3D H3D 0.9500
C4D H4D1 0.9800
C4D H4D2 0.9800
C4D H4D3 0.9800
C5D H5D1 0.9800
C5D H5D2 0.9800
C5D H5D3 0.9800
O1 H1 0.8400
O4 H4 0.8400
O7 H7 0.8400
O8 H8 0.8400
O9 H9 0.8400

loop_
_geom_hbond_atom_site_label_D
_geom_hbond_atom_site_label_H
_geom_hbond_atom_site_label_A
_geom_hbond_distance_DH
_geom_hbond_distance_HA
_geom_hbond_distance_DA
_geom_hbond_angle_DHA
_geom_hbond_site_symmetry_A
O1 H1 O6 0.84 2.04 2.8336(16) 158.3 3_656
O4 H4 O9 0.84 1.88 2.7225(16) 176.0 3_656
O7 H7 O3 0.84 1.96 2.7667(16) 161.6 3_646
O8 H8 O1 0.84 1.96 2.7811(16) 165.3 .
O9 H9 O8 0.84 1.97 2.7773(17) 160.4 3_746

loop_
_geom_torsion_atom_site_label_1
_geom_torsion_atom_site_label_2
_geom_torsion_atom_site_label_3
_geom_torsion_atom_site_label_4
_geom_torsion
O1 C1 C2 O2 -53.81(15)
C6 C1 C2 O2 67.35(15)
O1 C1 C2 C3 -174.67(12)
C6 C1 C2 C3 -53.52(16)
O2 C2 C3 O4 174.09(12)
C1 C2 C3 O4 -65.24(15)
O2 C2 C3 C15 52.05(17)
C1 C2 C3 C15 172.72(13)
O2 C2 C3 C4 -74.07(16)
C1 C2 C3 C4 46.60(17)
O4 C3 C4 O5 -173.96(12)
C15 C3 C4 O5 -54.29(17)
C2 C3 C4 O5 72.13(16)
O4 C3 C4 C5 66.39(16)
C15 C3 C4 C5 -173.95(13)
C2 C3 C4 C5 -47.53(17)
O5 C4 C5 O7 55.80(15)
C3 C4 C5 O7 175.95(13)
O5 C4 C5 C6 -65.58(15)
C3 C4 C5 C6 54.57(17)
O1 C1 C6 C7 -54.82(16)
C2 C1 C6 C7 -176.30(13)
O1 C1 C6 C5 -178.75(12)
C2 C1 C6 C5 59.77(16)
O7 C5 C6 C7 56.62(16)
C4 C5 C6 C7 176.82(12)
O7 C5 C6 C1 179.85(12)
C4 C5 C6 C1 -59.94(16)
C1 C6 C7 C14 -71.3(2)
C5 C6 C7 C14 50.7(2)
C1 C6 C7 C8 107.10(15)
C5 C6 C7 C8 -130.94(14)
C14 C7 C8 O8 122.21(16)
C6 C7 C8 O8 -56.20(17)
C14 C7 C8 C9 -116.62(17)
C6 C7 C8 C9 64.98(18)
O8 C8 C9 C10 -175.17(13)
C7 C8 C9 C10 61.22(18)
C8 C9 C10 O10 55.57(18)
C8 C9 C10 C11 175.08(14)
O10 C10 C11 O9 -64.00(16)
C9 C10 C11 O9 176.90(13)
O10 C10 C11 C12 56.59(17)
C9 C10 C11 C12 -62.52(19)
O10 C10 C11 C13 -178.34(13)
C9 C10 C11 C13 62.55(19)
O6 C1B C2B C3B -23.3(3)
O5 C1B C2B C3B 156.51(15)
O6 C1B C2B C5B 157.80(16)
O5 C1B C2B C5B -22.4(2)
C1B C2B C3B C4B -2.9(3)
C5B C2B C3B C4B 175.95(18)
O11 C1C C2C C3C 17.5(4)
O10 C1C C2C C3C -165.0(2)
C2D C1C C2C C3C -23.4(9)
O11 C1C C2C C5C -164.2(2)
O10 C1C C2C C5C 13.3(3)
C2D C1C C2C C5C 154.9(10)
C5C C2C C3C C4C 178.6(3)
C1C C2C C3C C4C -3.2(4)
O11 C1C C2D C3D -13.3(10)
O10 C1C C2D C3D -178.1(7)
C2C C1C C2D C3D 134.6(15)
O11 C1C C2D C5D 175.2(5)
O10 C1C C2D C5D 10.4(8)
C2C C1C C2D C5D -36.8(7)
C1C C2D C3D C4D 7.6(17)
C5D C2D C3D C4D 176.9(10)
O3 C1A O2 C2 -1.1(2)
C2A C1A O2 C2 178.68(15)
C1 C2 O2 C1A 100.33(15)
C3 C2 O2 C1A -136.91(14)
O6 C1B O5 C4 -5.3(2)
C2B C1B O5 C4 174.82(13)
C5 C4 O5 C1B -99.96(15)
C3 C4 O5 C1B 137.11(14)
O11 C1C O10 C10 -2.5(3)
C2D C1C O10 C10 160.3(5)
C2C C1C O10 C10 179.79(15)
C9 C10 O10 C1C -130.84(15)
C11 C10 O10 C1C 104.77(16)
